data_7123328
loop_
_publ_author_name
'Moon, Joong Ho'
'Manandhar, Prakash'
'Torabi, Hooman'
'Rumum, Md Rohman'
'Mathivathanan, Logesh'
'Irle, Stephan'
'Lee, Ka-Hung'

_publ_section_title
;
 Phenyleneethynylene trimer-based rigid-flexible [2+2] macrocycles for
 nucleic acid labelling in live cells
;
_journal_name_full 'Chemical Communications'
_journal_paper_doi 10.1039/C9CC02162K
_journal_year 2019
_chemical_formula_moiety 'C64 H68 N4 O8, 2(H2 O)'
_chemical_formula_sum 'C64 H72 N4 O10'
_chemical_formula_weight 1057.25
_space_group_crystal_system monoclinic
_space_group_IT_number 14
_space_group_name_Hall '-P 2ybc'
_space_group_name_H-M_alt 'P 1 21/c 1'
_symmetry_space_group_name_Hall '-P 2ybc'
_symmetry_space_group_name_H-M 'P 1 21/c 1'
_atom_sites_solution_hydrogens mixed
_audit_creation_date 2017-08-09
_audit_creation_method
;
Olex2 1.2
(compiled 2017.03.28 svn.r3405 for OlexSys, GUI svn.r5337)
;
_audit_update_record
;
2019-03-18 deposited with the CCDC.    2019-04-25 downloaded from the CCDC.
;
_cell_angle_alpha 90
_cell_angle_beta 93.783(2)
_cell_angle_gamma 90
_cell_formula_units_Z 2
_cell_length_a 25.3441(17)
_cell_length_b 10.0372(6)
_cell_length_c 11.2060(7)
_cell_measurement_reflns_used 4220
_cell_measurement_temperature 273(2)
_cell_measurement_theta_max 22.86
_cell_measurement_theta_min 2.88
_cell_volume 2844.4(3)
_computing_cell_refinement 'SAINT v8.37A (Bruker, 2015)'
_computing_data_reduction 'SAINT v8.37A (Bruker, 2015)'
_computing_molecular_graphics 'Olex2 (Dolomanov et al., 2009)'
_computing_publication_material 'Olex2 (Dolomanov et al., 2009)'
_computing_structure_refinement 'ShelXL (Sheldrick, 2015)'
_computing_structure_solution 'SHELXT 2014/5 (Sheldrick, 2014)'
_diffrn_ambient_temperature 273.15
_diffrn_measured_fraction_theta_full 0.998
_diffrn_measured_fraction_theta_max 0.998
_diffrn_measurement_device_type 'Bruker APEX-II CCD'
_diffrn_measurement_method '\f and \w scans'
_diffrn_radiation_type MoK\a
_diffrn_radiation_wavelength 0.71073
_diffrn_reflns_av_R_equivalents 0.4283
_diffrn_reflns_av_unetI/netI 0.3280
_diffrn_reflns_Laue_measured_fraction_full 0.998
_diffrn_reflns_Laue_measured_fraction_max 0.998
_diffrn_reflns_limit_h_max 30
_diffrn_reflns_limit_h_min -30
_diffrn_reflns_limit_k_max 11
_diffrn_reflns_limit_k_min -11
_diffrn_reflns_limit_l_max 13
_diffrn_reflns_limit_l_min -12
_diffrn_reflns_number 45860
_diffrn_reflns_point_group_measured_fraction_full 0.998
_diffrn_reflns_point_group_measured_fraction_max 0.998
_diffrn_reflns_theta_full 25.079
_diffrn_reflns_theta_max 25.079
_diffrn_reflns_theta_min 2.877
_diffrn_standards_number 0
_exptl_absorpt_coefficient_mu 0.083
_exptl_absorpt_correction_T_max 0.7452
_exptl_absorpt_correction_T_min 0.7090
_exptl_absorpt_correction_type multi-scan
_exptl_absorpt_process_details
;
SADABS-2016/2 (Bruker,2016/2) was used for absorption correction.
wR2(int) was 0.1298 before and 0.0684 after correction.
The Ratio of minimum to maximum transmission is 0.9514.
The \l/2 correction factor is Not present.
;
_exptl_crystal_colour colourless
_exptl_crystal_density_diffrn 1.234
_exptl_crystal_description plate
_exptl_crystal_F_000 1128
_exptl_crystal_size_max 0.14
_exptl_crystal_size_mid 0.11
_exptl_crystal_size_min 0.02
_refine_diff_density_max 0.331
_refine_diff_density_min -0.228
_refine_diff_density_rms 0.053
_refine_ls_extinction_method none
_refine_ls_goodness_of_fit_ref 0.997
_refine_ls_hydrogen_treatment constr
_refine_ls_matrix_type full
_refine_ls_number_parameters 354
_refine_ls_number_reflns 5042
_refine_ls_number_restraints 0
_refine_ls_restrained_S_all 0.997
_refine_ls_R_factor_all 0.3269
_refine_ls_R_factor_gt 0.1007
_refine_ls_shift/su_max 0.001
_refine_ls_shift/su_mean 0.000
_refine_ls_structure_factor_coef Fsqd
_refine_ls_weighting_details 'w=1/[\s^2^(Fo^2^)+(0.0588P)^2^+0.8125P] where P=(Fo^2^+2Fc^2^)/3'
_refine_ls_weighting_scheme calc
_refine_ls_wR_factor_gt 0.1429
_refine_ls_wR_factor_ref 0.2005
_reflns_Friedel_coverage 0.000
_reflns_number_gt 1624
_reflns_number_total 5042
_reflns_threshold_expression 'I > 2\s(I)'
_cod_data_source_file c9cc02162k2.cif
_cod_data_source_block rgr582a_a_pl
_cod_database_code 7123328
_shelx_shelxl_version_number 2016/6
_shelx_space_group_comment
;
The symmetry employed for this shelxl refinement is uniquely defined
by the following loop, which should always be used as a source of
symmetry information in preference to the above space-group names.
They are only intended as comments.
;
_olex2_refinement_description
;
1. Fixed Uiso
 At 1.2 times of:
  All C(H) groups, All C(H,H) groups, All N(H) groups
 At 1.5 times of:
  All C(H,H,H) groups, All O(H,H) groups
2.a Riding coordinates:
 N1(H1), N2(H2), O5(H5A,H5B)
2.b Secondary CH2 refined with riding coordinates:
 C1(H1A,H1B), C26(H26A,H26B), C27(H27A,H27B), C28(H28A,H28B), C29(H29A,H29B),
 C30(H30A,H30B), C31(H31A,H31B), C32(H32A,H32B)
2.c Aromatic/amide H refined with riding coordinates:
 C3(H3), C4(H4), C6(H6), C7(H7), C12(H12), C15(H15), C21(H21), C22(H22),
 C24(H24), C25(H25)
2.d Idealised Me refined as rotating group:
 C16(H16A,H16B,H16C), C17(H17A,H17B,H17C)
;
_olex2_submission_special_instructions 'No special instructions were received'

loop_
_space_group_symop_operation_xyz
'x, y, z'
'-x, y+1/2, -z+1/2'
'-x, -y, -z'
'x, -y-1/2, z-1/2'

loop_
_atom_site_label
_atom_site_type_symbol
_atom_site_fract_x
_atom_site_fract_y
_atom_site_fract_z
_atom_site_U_iso_or_equiv
_atom_site_adp_type
_atom_site_occupancy
_atom_site_site_symmetry_order
_atom_site_calc_flag
_atom_site_refinement_flags_posn
O1 O -0.49993(16) -0.0590(4) -0.1927(4) 0.0503(12) Uani 1 1 d .
O2 O -0.33031(15) -0.1675(4) 0.1244(4) 0.0494(12) Uani 1 1 d .
O3 O -0.09808(16) 0.6441(5) -0.1524(4) 0.0626(13) Uani 1 1 d .
O4 O -0.13702(17) 0.7406(4) 0.0532(4) 0.0557(13) Uani 1 1 d .
N1 N -0.79098(18) -0.5399(5) 0.0293(4) 0.0506(15) Uani 1 1 d .
H1 H -0.817210 -0.503954 -0.011357 0.061 Uiso 1 1 d R
N2 N -0.05065(18) 0.3723(6) -0.1267(4) 0.0537(15) Uani 1 1 d .
H2 H -0.034059 0.412897 -0.067991 0.064 Uiso 1 1 d R
C1 C -0.7612(2) -0.4724(6) 0.1258(5) 0.0490(19) Uani 1 1 d .
H1A H -0.757161 -0.532009 0.193929 0.059 Uiso 1 1 calc R
H1B H -0.781192 -0.395503 0.149660 0.059 Uiso 1 1 calc R
C2 C -0.7070(2) -0.4268(5) 0.0933(6) 0.0364(16) Uani 1 1 d .
C3 C -0.6961(2) -0.3964(6) -0.0215(6) 0.0458(19) Uani 1 1 d .
H3 H -0.722241 -0.409457 -0.082707 0.055 Uiso 1 1 calc R
C4 C -0.6477(2) -0.3471(6) -0.0492(5) 0.0471(18) Uani 1 1 d .
H4 H -0.641721 -0.326920 -0.128141 0.056 Uiso 1 1 calc R
C5 C -0.6079(2) -0.3273(6) 0.0397(6) 0.0337(16) Uani 1 1 d .
C6 C -0.6184(2) -0.3566(6) 0.1566(6) 0.0402(17) Uani 1 1 d .
H6 H -0.592352 -0.343207 0.217722 0.048 Uiso 1 1 calc R
C7 C -0.6672(2) -0.4055(6) 0.1832(5) 0.0442(18) Uani 1 1 d .
H7 H -0.673597 -0.424354 0.262237 0.053 Uiso 1 1 calc R
C8 C -0.5571(2) -0.2744(6) 0.0136(5) 0.0376(17) Uani 1 1 d .
C9 C -0.5153(2) -0.2267(6) -0.0057(5) 0.0391(18) Uani 1 1 d .
C10 C -0.4647(2) -0.1686(6) -0.0222(5) 0.0343(16) Uani 1 1 d .
C11 C -0.4570(2) -0.0827(6) -0.1172(6) 0.0352(17) Uani 1 1 d .
C12 C -0.4083(2) -0.0244(6) -0.1243(5) 0.0373(17) Uani 1 1 d .
H12 H -0.403510 0.035784 -0.185741 0.045 Uiso 1 1 calc R
C13 C -0.3658(2) -0.0520(6) -0.0430(6) 0.0319(15) Uani 1 1 d .
C14 C -0.3737(2) -0.1428(6) 0.0485(5) 0.0342(16) Uani 1 1 d .
C15 C -0.4227(2) -0.1993(6) 0.0596(5) 0.0379(17) Uani 1 1 d .
H15 H -0.427806 -0.258044 0.122002 0.045 Uiso 1 1 calc R
C16 C -0.4943(2) 0.0375(6) -0.2844(5) 0.061(2) Uani 1 1 d .
H16A H -0.484787 0.121783 -0.248774 0.092 Uiso 1 1 calc GR
H16B H -0.527242 0.046227 -0.331341 0.092 Uiso 1 1 calc GR
H16C H -0.467259 0.009322 -0.334811 0.092 Uiso 1 1 calc GR
C17 C -0.3364(2) -0.2579(6) 0.2202(6) 0.074(2) Uani 1 1 d .
H17A H -0.362219 -0.223724 0.271147 0.111 Uiso 1 1 calc GR
H17B H -0.303154 -0.268292 0.265456 0.111 Uiso 1 1 calc GR
H17C H -0.347914 -0.342698 0.188591 0.111 Uiso 1 1 calc GR
C18 C -0.3151(2) 0.0074(6) -0.0563(5) 0.0381(18) Uani 1 1 d .
C19 C -0.2729(3) 0.0514(6) -0.0677(5) 0.0414(18) Uani 1 1 d .
C20 C -0.2208(2) 0.1037(6) -0.0840(6) 0.0355(16) Uani 1 1 d .
C21 C -0.1976(2) 0.0844(6) -0.1907(5) 0.0417(17) Uani 1 1 d .
H21 H -0.216781 0.042435 -0.253571 0.050 Uiso 1 1 calc R
C22 C -0.1468(2) 0.1256(6) -0.2061(5) 0.0428(17) Uani 1 1 d .
H22 H -0.131877 0.109690 -0.278386 0.051 Uiso 1 1 calc R
C23 C -0.1178(2) 0.1904(6) -0.1152(6) 0.0396(17) Uani 1 1 d .
C24 C -0.1410(2) 0.2134(6) -0.0104(6) 0.0451(18) Uani 1 1 d .
H24 H -0.122120 0.258980 0.050673 0.054 Uiso 1 1 calc R
C25 C -0.1916(2) 0.1709(6) 0.0075(5) 0.0442(18) Uani 1 1 d .
H25 H -0.206315 0.186935 0.080030 0.053 Uiso 1 1 calc R
C26 C -0.0603(2) 0.2302(6) -0.1267(6) 0.062(2) Uani 1 1 d .
H26A H -0.038950 0.190626 -0.061014 0.074 Uiso 1 1 calc R
H26B H -0.048644 0.193021 -0.200361 0.074 Uiso 1 1 calc R
C27 C -0.0708(3) 0.4403(7) -0.2333(6) 0.067(2) Uani 1 1 d .
H27A H -0.108599 0.424939 -0.244952 0.080 Uiso 1 1 calc R
H27B H -0.054306 0.403781 -0.301829 0.080 Uiso 1 1 calc R
C28 C -0.0605(3) 0.5888(7) -0.2266(6) 0.068(2) Uani 1 1 d .
H28A H -0.024874 0.605889 -0.192993 0.082 Uiso 1 1 calc R
H28B H -0.064328 0.628004 -0.305809 0.082 Uiso 1 1 calc R
C29 C -0.0832(3) 0.7729(7) -0.1084(7) 0.075(2) Uani 1 1 d .
H29A H -0.075963 0.831407 -0.174229 0.090 Uiso 1 1 calc R
H29B H -0.051510 0.766752 -0.055109 0.090 Uiso 1 1 calc R
C30 C -0.1275(3) 0.8259(7) -0.0433(7) 0.075(2) Uani 1 1 d .
H30A H -0.118926 0.914566 -0.013552 0.090 Uiso 1 1 calc R
H30B H -0.159057 0.832015 -0.097045 0.090 Uiso 1 1 calc R
C31 C -0.1904(3) 0.7412(7) 0.0852(6) 0.068(2) Uani 1 1 d .
H31A H -0.201941 0.832608 0.093951 0.082 Uiso 1 1 calc R
H31B H -0.192425 0.697106 0.161712 0.082 Uiso 1 1 calc R
C32 C -0.7731(2) -0.6717(7) 0.0074(6) 0.067(2) Uani 1 1 d .
H32A H -0.771540 -0.722187 0.081427 0.080 Uiso 1 1 calc R
H32B H -0.737666 -0.668187 -0.020494 0.080 Uiso 1 1 calc R
O5 O -0.06351(15) 0.9794(4) -0.3988(3) 0.0746(15) Uani 1 1 d .
H5A H -0.080190 0.908183 -0.417638 0.112 Uiso 1 1 d R
H5B H -0.035700 0.960473 -0.355578 0.112 Uiso 1 1 d R

loop_
_atom_site_aniso_label
_atom_site_aniso_U_11
_atom_site_aniso_U_22
_atom_site_aniso_U_33
_atom_site_aniso_U_23
_atom_site_aniso_U_13
_atom_site_aniso_U_12
O1 0.035(3) 0.060(3) 0.054(3) 0.014(3) -0.005(3) -0.010(2)
O2 0.035(3) 0.060(3) 0.052(3) 0.012(3) -0.008(2) -0.014(2)
O3 0.052(3) 0.062(4) 0.075(4) 0.009(3) 0.008(3) -0.010(3)
O4 0.054(3) 0.051(3) 0.061(3) 0.006(3) -0.008(3) -0.007(3)
N1 0.039(4) 0.036(4) 0.073(4) -0.006(3) -0.022(3) 0.007(3)
N2 0.048(4) 0.062(4) 0.049(4) 0.002(3) -0.007(3) -0.018(3)
C1 0.029(4) 0.062(5) 0.057(5) 0.013(4) 0.013(4) -0.012(4)
C2 0.031(4) 0.032(4) 0.046(5) 0.006(3) 0.007(4) -0.001(3)
C3 0.029(4) 0.072(5) 0.036(5) 0.010(4) -0.003(3) -0.021(4)
C4 0.046(5) 0.062(5) 0.033(4) 0.013(4) 0.002(4) -0.001(4)
C5 0.025(4) 0.034(4) 0.043(5) 0.007(3) 0.010(4) 0.000(3)
C6 0.018(4) 0.052(5) 0.050(5) 0.002(4) -0.007(3) -0.004(3)
C7 0.037(4) 0.056(5) 0.039(4) 0.004(4) 0.001(4) -0.005(4)
C8 0.032(4) 0.042(4) 0.039(4) -0.002(3) 0.004(3) -0.002(4)
C9 0.032(4) 0.038(4) 0.047(5) -0.007(3) -0.003(4) 0.000(4)
C10 0.022(4) 0.046(4) 0.036(4) -0.013(4) 0.010(4) -0.009(4)
C11 0.027(4) 0.035(4) 0.045(5) -0.005(4) 0.007(4) -0.004(3)
C12 0.030(4) 0.030(4) 0.052(5) 0.004(3) 0.002(4) -0.011(3)
C13 0.024(4) 0.031(4) 0.041(4) -0.012(4) 0.008(3) -0.009(3)
C14 0.026(4) 0.038(4) 0.038(4) -0.007(4) 0.001(4) 0.001(4)
C15 0.039(4) 0.038(4) 0.037(4) 0.000(3) 0.007(4) -0.005(4)
C16 0.054(5) 0.065(5) 0.062(5) 0.018(4) -0.011(4) 0.000(4)
C17 0.058(5) 0.088(6) 0.073(5) 0.033(5) -0.018(4) -0.023(5)
C18 0.020(4) 0.045(5) 0.050(5) 0.003(3) 0.009(3) -0.005(4)
C19 0.028(4) 0.040(4) 0.057(5) 0.002(3) 0.008(4) 0.003(4)
C20 0.027(4) 0.037(4) 0.043(5) 0.005(4) 0.005(4) -0.003(3)
C21 0.038(5) 0.049(5) 0.037(5) 0.000(3) -0.007(4) -0.004(4)
C22 0.036(5) 0.051(5) 0.043(5) 0.002(4) 0.014(4) 0.002(4)
C23 0.028(4) 0.035(4) 0.056(5) 0.003(4) 0.008(4) -0.006(3)
C24 0.029(4) 0.048(5) 0.057(5) -0.015(4) -0.006(4) -0.008(4)
C25 0.040(5) 0.052(5) 0.043(5) -0.015(4) 0.013(4) -0.006(4)
C26 0.035(4) 0.053(5) 0.099(6) -0.011(4) 0.016(4) -0.006(4)
C27 0.064(6) 0.088(7) 0.049(5) 0.002(5) 0.009(4) 0.004(5)
C28 0.063(5) 0.074(6) 0.069(6) 0.026(5) 0.024(4) 0.004(5)
C29 0.074(6) 0.053(6) 0.100(6) 0.013(5) 0.012(5) -0.022(5)
C30 0.083(6) 0.049(5) 0.091(6) 0.023(5) -0.002(5) -0.005(5)
C31 0.053(5) 0.063(6) 0.092(6) -0.004(5) 0.021(5) 0.002(4)
C32 0.039(5) 0.056(5) 0.103(6) -0.013(5) -0.007(4) -0.001(4)
O5 0.053(3) 0.082(4) 0.088(4) -0.026(3) 0.006(3) -0.002(3)

loop_
_atom_type_symbol
_atom_type_description
_atom_type_scat_dispersion_real
_atom_type_scat_dispersion_imag
_atom_type_scat_source
C C 0.0033 0.0016 'International Tables Vol C Tables 4.2.6.8 and 6.1.1.4'
H H 0.0000 0.0000 'International Tables Vol C Tables 4.2.6.8 and 6.1.1.4'
N N 0.0061 0.0033 'International Tables Vol C Tables 4.2.6.8 and 6.1.1.4'
O O 0.0106 0.0060 'International Tables Vol C Tables 4.2.6.8 and 6.1.1.4'

loop_
_geom_angle_atom_site_label_1
_geom_angle_atom_site_label_2
_geom_angle_atom_site_label_3
_geom_angle
_geom_angle_site_symmetry_1
_geom_angle_site_symmetry_3
C11 O1 C16 117.1(5) . .
C14 O2 C17 117.5(5) . .
C28 O3 C29 112.6(5) . .
C30 O4 C31 113.8(5) . .
C1 N1 H1 123.2 . .
C32 N1 H1 122.8 . .
C32 N1 C1 114.0(5) . .
C26 N2 H2 122.7 . .
C27 N2 H2 122.7 . .
C27 N2 C26 114.6(5) . .
N1 C1 H1A 108.9 . .
N1 C1 H1B 108.9 . .
N1 C1 C2 113.5(5) . .
H1A C1 H1B 107.7 . .
C2 C1 H1A 108.9 . .
C2 C1 H1B 108.9 . .
C3 C2 C1 122.3(6) . .
C3 C2 C7 117.7(6) . .
C7 C2 C1 119.8(6) . .
C2 C3 H3 119.0 . .
C2 C3 C4 121.9(6) . .
C4 C3 H3 119.0 . .
C3 C4 H4 119.8 . .
C3 C4 C5 120.5(6) . .
C5 C4 H4 119.8 . .
C4 C5 C8 121.7(6) . .
C6 C5 C4 118.3(6) . .
C6 C5 C8 120.0(6) . .
C5 C6 H6 119.6 . .
C7 C6 C5 120.7(5) . .
C7 C6 H6 119.6 . .
C2 C7 H7 119.6 . .
C6 C7 C2 120.9(6) . .
C6 C7 H7 119.6 . .
C9 C8 C5 177.7(6) . .
C8 C9 C10 177.1(7) . .
C11 C10 C9 121.5(6) . .
C15 C10 C9 118.4(6) . .
C15 C10 C11 120.1(6) . .
O1 C11 C10 116.0(5) . .
O1 C11 C12 125.3(6) . .
C12 C11 C10 118.6(6) . .
C11 C12 H12 118.7 . .
C11 C12 C13 122.5(6) . .
C13 C12 H12 118.7 . .
C12 C13 C14 117.9(5) . .
C12 C13 C18 120.6(6) . .
C14 C13 C18 121.5(6) . .
O2 C14 C13 115.2(6) . .
O2 C14 C15 124.2(6) . .
C15 C14 C13 120.6(6) . .
C10 C15 H15 119.9 . .
C14 C15 C10 120.2(6) . .
C14 C15 H15 119.9 . .
O1 C16 H16A 109.5 . .
O1 C16 H16B 109.5 . .
O1 C16 H16C 109.5 . .
H16A C16 H16B 109.5 . .
H16A C16 H16C 109.5 . .
H16B C16 H16C 109.5 . .
O2 C17 H17A 109.5 . .
O2 C17 H17B 109.5 . .
O2 C17 H17C 109.5 . .
H17A C17 H17B 109.5 . .
H17A C17 H17C 109.5 . .
H17B C17 H17C 109.5 . .
C19 C18 C13 177.5(7) . .
C18 C19 C20 178.7(7) . .
C21 C20 C19 120.2(6) . .
C21 C20 C25 118.0(6) . .
C25 C20 C19 121.7(6) . .
C20 C21 H21 119.3 . .
C22 C21 C20 121.5(6) . .
C22 C21 H21 119.3 . .
C21 C22 H22 119.8 . .
C21 C22 C23 120.5(6) . .
C23 C22 H22 119.8 . .
C22 C23 C26 121.8(6) . .
C24 C23 C22 118.4(6) . .
C24 C23 C26 119.7(6) . .
C23 C24 H24 119.0 . .
C23 C24 C25 122.0(6) . .
C25 C24 H24 119.0 . .
C20 C25 H25 120.2 . .
C24 C25 C20 119.6(6) . .
C24 C25 H25 120.2 . .
N2 C26 C23 114.9(5) . .
N2 C26 H26A 108.5 . .
N2 C26 H26B 108.5 . .
C23 C26 H26A 108.5 . .
C23 C26 H26B 108.5 . .
H26A C26 H26B 107.5 . .
N2 C27 H27A 109.2 . .
N2 C27 H27B 109.2 . .
N2 C27 C28 112.0(6) . .
H27A C27 H27B 107.9 . .
C28 C27 H27A 109.2 . .
C28 C27 H27B 109.2 . .
O3 C28 C27 107.1(5) . .
O3 C28 H28A 110.3 . .
O3 C28 H28B 110.3 . .
C27 C28 H28A 110.3 . .
C27 C28 H28B 110.3 . .
H28A C28 H28B 108.6 . .
O3 C29 H29A 110.2 . .
O3 C29 H29B 110.2 . .
O3 C29 C30 107.7(6) . .
H29A C29 H29B 108.5 . .
C30 C29 H29A 110.2 . .
C30 C29 H29B 110.2 . .
O4 C30 C29 109.4(6) . .
O4 C30 H30A 109.8 . .
O4 C30 H30B 109.8 . .
C29 C30 H30A 109.8 . .
C29 C30 H30B 109.8 . .
H30A C30 H30B 108.2 . .
O4 C31 H31A 109.2 . .
O4 C31 H31B 109.2 . .
O4 C31 C32 112.0(5) . 3_455
H31A C31 H31B 107.9 . .
C32 C31 H31A 109.2 3_455 .
C32 C31 H31B 109.2 3_455 .
N1 C32 C31 110.9(5) . 3_455
N1 C32 H32A 109.5 . .
N1 C32 H32B 109.5 . .
C31 C32 H32A 109.5 3_455 .
C31 C32 H32B 109.5 3_455 .
H32A C32 H32B 108.0 . .
H5A O5 H5B 109.5 . .

loop_
_geom_bond_atom_site_label_1
_geom_bond_atom_site_label_2
_geom_bond_distance
_geom_bond_site_symmetry_2
O1 C11 1.355(6) .
O1 C16 1.425(6) .
O2 C14 1.368(6) .
O2 C17 1.421(6) .
O3 C28 1.419(6) .
O3 C29 1.426(7) .
O4 C30 1.412(6) .
O4 C31 1.421(6) .
N1 H1 0.8598 .
N1 C1 1.445(6) .
N1 C32 1.426(6) .
N2 H2 0.8599 .
N2 C26 1.447(7) .
N2 C27 1.440(7) .
C1 H1A 0.9700 .
C1 H1B 0.9700 .
C1 C2 1.516(7) .
C2 C3 1.368(7) .
C2 C7 1.394(7) .
C3 H3 0.9300 .
C3 C4 1.378(7) .
C4 H4 0.9300 .
C4 C5 1.384(7) .
C5 C6 1.385(7) .
C5 C8 1.440(7) .
C6 H6 0.9300 .
C6 C7 1.381(7) .
C7 H7 0.9300 .
C8 C9 1.195(7) .
C9 C10 1.433(8) .
C10 C11 1.394(7) .
C10 C15 1.391(7) .
C11 C12 1.372(7) .
C12 H12 0.9300 .
C12 C13 1.392(7) .
C13 C14 1.396(7) .
C13 C18 1.432(7) .
C14 C15 1.379(7) .
C15 H15 0.9300 .
C16 H16A 0.9600 .
C16 H16B 0.9600 .
C16 H16C 0.9600 .
C17 H17A 0.9600 .
C17 H17B 0.9600 .
C17 H17C 0.9600 .
C18 C19 1.172(7) .
C19 C20 1.446(8) .
C20 C21 1.381(7) .
C20 C25 1.396(7) .
C21 H21 0.9300 .
C21 C22 1.373(7) .
C22 H22 0.9300 .
C22 C23 1.379(7) .
C23 C24 1.368(7) .
C23 C26 1.525(7) .
C24 H24 0.9300 .
C24 C25 1.379(7) .
C25 H25 0.9300 .
C26 H26A 0.9700 .
C26 H26B 0.9700 .
C27 H27A 0.9700 .
C27 H27B 0.9700 .
C27 C28 1.514(8) .
C28 H28A 0.9700 .
C28 H28B 0.9700 .
C29 H29A 0.9700 .
C29 H29B 0.9700 .
C29 C30 1.479(8) .
C30 H30A 0.9700 .
C30 H30B 0.9700 .
C31 H31A 0.9700 .
C31 H31B 0.9700 .
C31 C32 1.515(7) 3_455
C32 H32A 0.9700 .
C32 H32B 0.9700 .
O5 H5A 0.8500 .
O5 H5B 0.8501 .

loop_
_geom_torsion_atom_site_label_1
_geom_torsion_atom_site_label_2
_geom_torsion_atom_site_label_3
_geom_torsion_atom_site_label_4
_geom_torsion
_geom_torsion_site_symmetry_4
O1 C11 C12 C13 179.3(5) .
O2 C14 C15 C10 -179.8(5) .
O3 C29 C30 O4 60.6(7) .
N1 C1 C2 C3 27.9(8) .
N1 C1 C2 C7 -156.8(5) .
N2 C27 C28 O3 -77.3(7) .
C1 N1 C32 C31 173.7(5) 3_455
C1 C2 C3 C4 175.8(5) .
C1 C2 C7 C6 -176.2(5) .
C2 C3 C4 C5 0.4(9) .
C3 C2 C7 C6 -0.7(9) .
C3 C4 C5 C6 -0.9(9) .
C3 C4 C5 C8 -179.3(5) .
C4 C5 C6 C7 0.6(9) .
C5 C6 C7 C2 0.2(9) .
C7 C2 C3 C4 0.4(9) .
C8 C5 C6 C7 179.0(5) .
C9 C10 C11 O1 -0.6(8) .
C9 C10 C11 C12 176.4(5) .
C9 C10 C15 C14 -178.4(5) .
C10 C11 C12 C13 2.6(9) .
C11 C10 C15 C14 1.3(8) .
C11 C12 C13 C14 0.1(8) .
C11 C12 C13 C18 177.7(5) .
C12 C13 C14 O2 179.0(5) .
C12 C13 C14 C15 -2.2(8) .
C13 C14 C15 C10 1.5(8) .
C15 C10 C11 O1 179.7(5) .
C15 C10 C11 C12 -3.3(8) .
C16 O1 C11 C10 174.7(5) .
C16 O1 C11 C12 -2.1(8) .
C17 O2 C14 C13 179.2(5) .
C17 O2 C14 C15 0.4(8) .
C18 C13 C14 O2 1.4(8) .
C18 C13 C14 C15 -179.8(5) .
C19 C20 C21 C22 -175.9(5) .
C19 C20 C25 C24 176.9(5) .
C20 C21 C22 C23 -1.3(9) .
C21 C20 C25 C24 -1.1(8) .
C21 C22 C23 C24 -0.5(9) .
C21 C22 C23 C26 176.3(5) .
C22 C23 C24 C25 1.6(9) .
C22 C23 C26 N2 114.9(7) .
C23 C24 C25 C20 -0.8(9) .
C24 C23 C26 N2 -68.2(8) .
C25 C20 C21 C22 2.1(9) .
C26 N2 C27 C28 178.7(5) .
C26 C23 C24 C25 -175.3(5) .
C27 N2 C26 C23 -70.9(7) .
C28 O3 C29 C30 174.2(5) .
C29 O3 C28 C27 161.7(5) .
C30 O4 C31 C32 71.5(7) 3_455
C31 O4 C30 C29 -151.5(6) .
C32 N1 C1 C2 74.3(6) .
